data_4032731
loop_
_publ_author_name
'Anguera, Gonzalo'
'Kauffmann, Brice'
'Borrell, Jos\'e I'
'Borr\'os, Salvador'
'S\'anchez-Garc\'ia, David'

_publ_section_title
;
 Stable 5,5'-Substituted 2,2'-Bipyrroles: Building Blocks for Macrocyclic
 and Materials Chemistry.
;
_journal_issue 13
_journal_name_full 'The Journal of organic chemistry'
_journal_page_first 6904
_journal_page_last 6912
_journal_paper_doi 10.1021/acs.joc.7b00961
_journal_volume 82
_journal_year 2017
_chemical_formula_sum 'C52 H60 N2 O6'
_chemical_formula_weight 809.02
_space_group_crystal_system monoclinic
_space_group_IT_number 14
_space_group_name_Hall '-P 2yn'
_space_group_name_H-M_alt 'P 1 21/n 1'
_symmetry_space_group_name_Hall '-P 2yn'
_symmetry_space_group_name_H-M 'P 1 21/n 1'
_atom_sites_solution_hydrogens geom
_audit_creation_method SHELXL-2014/7
_cell_angle_alpha 90
_cell_angle_beta 94.59(3)
_cell_angle_gamma 90
_cell_formula_units_Z 2
_cell_length_a 13.109(3)
_cell_length_b 10.350(2)
_cell_length_c 16.408(3)
_cell_measurement_reflns_used 23341
_cell_measurement_temperature 120(2)
_cell_measurement_theta_max 71.487
_cell_measurement_theta_min 4.158
_cell_volume 2219.1(8)
_computing_cell_refinement
;
CrystalClear-SM Expert 2.1 b43 (Rigaku, 2015)
;
_computing_data_collection
;
CrystalClear-SM Expert 2.1 b43 (Rigaku, 2015)
;
_computing_data_reduction
;
CrystalClear-SM Expert 2.1 b43 (Rigaku, 2015)
;
_computing_molecular_graphics 'Shelxle (Dittrich, 2011)'
_computing_structure_refinement 'SHELXL-2014/7 (Sheldrick, 2014)'
_computing_structure_solution 'SHELXT (Sheldrick, 2015)'
_diffrn_ambient_temperature 120(2)
_diffrn_detector PILT
_diffrn_detector_area_resol_mean 5.8140
_diffrn_measured_fraction_theta_full 0.984
_diffrn_measured_fraction_theta_max 0.971
_diffrn_measurement_device_type
;
AFC11 (Right): Eulerian 3 circle
;
_diffrn_measurement_method 'profile data from \w-scans'
_diffrn_radiation_type CuK\a
_diffrn_radiation_wavelength 1.54178
_diffrn_reflns_av_R_equivalents 0.0227
_diffrn_reflns_av_unetI/netI 0.0146
_diffrn_reflns_Laue_measured_fraction_full 0.984
_diffrn_reflns_Laue_measured_fraction_max 0.971
_diffrn_reflns_limit_h_max 15
_diffrn_reflns_limit_h_min -11
_diffrn_reflns_limit_k_max 12
_diffrn_reflns_limit_k_min -12
_diffrn_reflns_limit_l_max 20
_diffrn_reflns_limit_l_min -20
_diffrn_reflns_number 22514
_diffrn_reflns_point_group_measured_fraction_full 0.984
_diffrn_reflns_point_group_measured_fraction_max 0.971
_diffrn_reflns_theta_full 67.679
_diffrn_reflns_theta_max 71.487
_diffrn_reflns_theta_min 4.158
_diffrn_source 'Rigaku FRX rotating anode'
_exptl_absorpt_coefficient_mu 0.595
_exptl_absorpt_correction_T_max 1.0000
_exptl_absorpt_correction_T_min 0.9594
_exptl_absorpt_correction_type multi-scan
_exptl_crystal_colour 'dark green'
_exptl_crystal_density_diffrn 1.211
_exptl_crystal_description Prism
_exptl_crystal_F_000 868
_exptl_crystal_size_max 0.1
_exptl_crystal_size_mid 0.1
_exptl_crystal_size_min 0.1
_refine_diff_density_max 0.433
_refine_diff_density_min -0.222
_refine_diff_density_rms 0.061
_refine_ls_extinction_coef 0.000
_refine_ls_extinction_expression Fc^*^=kFc[1+0.001xFc^2^\l^3^/sin(2\q)]^-1/4^
_refine_ls_extinction_method 'SHELXL-2014/7 (Sheldrick 2014'
_refine_ls_goodness_of_fit_ref 1.044
_refine_ls_hydrogen_treatment mixed
_refine_ls_matrix_type full
_refine_ls_number_parameters 291
_refine_ls_number_reflns 4211
_refine_ls_number_restraints 0
_refine_ls_restrained_S_all 1.044
_refine_ls_R_factor_all 0.0560
_refine_ls_R_factor_gt 0.0505
_refine_ls_shift/su_max 0.000
_refine_ls_shift/su_mean 0.000
_refine_ls_structure_factor_coef Fsqd
_refine_ls_weighting_details 'w=1/[\s^2^(Fo^2^)+(0.0917P)^2^+0.8483P] where P=(Fo^2^+2Fc^2^)/3'
_refine_ls_weighting_scheme calc
_refine_ls_wR_factor_gt 0.1374
_refine_ls_wR_factor_ref 0.1412
_reflns_Friedel_coverage 0.000
_reflns_number_gt 3711
_reflns_number_total 4211
_reflns_threshold_expression 'I > 2\s(I)'
_cod_data_source_file jo7b00961_si_005.cif
_cod_data_source_block pb05
_cod_depositor_comments
;
The following automatic conversions were performed:

'_exptl_absorpt_correction_type' value 'Multi-scan' changed to
'multi-scan' according to
/home/data/users/saulius/crontab/automatic-downloads/current/ACS/lib/dictionaries/cif_core.dic
dictionary named 'cif_core.dic' version 2.4.2 from 2011-04-26.

Automatic conversion script
Id: cif_fix_values 4973 2017-02-22 13:04:09Z antanas 
;
_cod_database_code 4032731
_shelx_shelxl_version_number 2014/7
_shelx_space_group_comment
;
The symmetry employed for this shelxl refinement is uniquely defined
by the following loop, which should always be used as a source of
symmetry information in preference to the above space-group names.
They are only intended as comments.
;

loop_
_space_group_symop_operation_xyz
'x, y, z'
'-x+1/2, y+1/2, -z+1/2'
'-x, -y, -z'
'x-1/2, -y-1/2, z-1/2'

loop_
_atom_site_label
_atom_site_type_symbol
_atom_site_fract_x
_atom_site_fract_y
_atom_site_fract_z
_atom_site_U_iso_or_equiv
_atom_site_adp_type
_atom_site_occupancy
_atom_site_site_symmetry_order
_atom_site_calc_flag
_atom_site_refinement_flags_posn
_atom_site_refinement_flags_adp
O3 O 0.15019(8) 0.61962(10) 0.45995(6) 0.0217(3) Uani 1 1 d . .
O1 O 0.04504(10) 0.70652(10) -0.00460(6) 0.0289(3) Uani 1 1 d . .
O2 O 0.07748(9) 0.66722(10) 0.12848(6) 0.0279(3) Uani 1 1 d . .
N1 N 0.00912(9) 1.09156(11) 0.09583(7) 0.0168(3) Uani 1 1 d . .
H1 H -0.0074(4) 1.1720(18) 0.0801(4) 0.020 Uiso 1 1 calc R U
C005 C 0.03517(11) 1.05603(14) 0.17585(8) 0.0172(3) Uani 1 1 d . .
C006 C 0.13382(11) 0.69513(13) 0.39123(8) 0.0186(3) Uani 1 1 d . .
C007 C 0.00906(11) 0.81274(14) 0.30417(9) 0.0200(3) Uani 1 1 d . .
H007 H -0.0613(14) 0.8416(6) 0.2921(3) 0.024 Uiso 1 1 calc R U
C008 C 0.08328(11) 0.84601(13) 0.25116(8) 0.0176(3) Uani 1 1 d . .
C009 C 0.03872(11) 1.15508(14) 0.24127(9) 0.0187(3) Uani 1 1 d . .
C010 C 0.05319(11) 0.74673(14) 0.06631(8) 0.0192(3) Uani 1 1 d . .
C011 C 0.05471(11) 0.92464(13) 0.17670(8) 0.0169(3) Uani 1 1 d . .
C012 C 0.01150(10) 0.98970(13) 0.04391(8) 0.0159(3) Uani 1 1 d . .
C013 C 0.03964(11) 0.88037(13) 0.09315(8) 0.0173(3) Uani 1 1 d . .
C014 C -0.00287(13) 1.37063(16) 0.28647(10) 0.0282(4) Uani 1 1 d . .
H014 H -0.0340(8) 1.452(2) 0.2750(3) 0.034 Uiso 1 1 calc R U
C015 C 0.24852(12) 0.50847(15) 0.62098(9) 0.0228(3) Uani 1 1 d . .
H01A H 0.1985(7) 0.5781(10) 0.62413(10) 0.027 Uiso 1 1 calc R U
H01B H 0.3168(10) 0.5463(6) 0.62999(16) 0.027 Uiso 1 1 calc R U
C016 C 0.20927(12) 0.72875(15) 0.33963(9) 0.0229(3) Uani 1 1 d . .
H016 H 0.2793(15) 0.7000(6) 0.3519(3) 0.027 Uiso 1 1 calc R U
C017 C 0.03394(11) 0.73908(15) 0.37391(9) 0.0208(3) Uani 1 1 d . .
H017 H -0.0197(11) 0.7178(4) 0.4114(7) 0.025 Uiso 1 1 calc R U
C018 C 0.23657(12) 0.44886(15) 0.53601(9) 0.0234(3) Uani 1 1 d . .
H01C H 0.2912(8) 0.3811(10) 0.53192(11) 0.028 Uiso 1 1 calc R U
H01D H 0.1681(10) 0.4041(6) 0.52865(14) 0.028 Uiso 1 1 calc R U
C019 C -0.00787(13) 1.27543(15) 0.22648(9) 0.0250(3) Uani 1 1 d . .
H019 H -0.0457(8) 1.2934(4) 0.1714(11) 0.030 Uiso 1 1 calc R U
C020 C 0.23354(12) 0.41031(15) 0.68830(9) 0.0238(3) Uani 1 1 d . .
H02A H 0.2794(7) 0.3351(11) 0.68114(14) 0.029 Uiso 1 1 calc R U
H02B H 0.1617(10) 0.3783(5) 0.68193(13) 0.029 Uiso 1 1 calc R U
C021 C 0.04705(13) 1.34797(16) 0.36273(10) 0.0279(4) Uani 1 1 d . .
H021 H 0.04897(14) 1.4117(15) 0.4035(9) 0.033 Uiso 1 1 calc R U
C022 C 0.18362(12) 0.80390(15) 0.27028(9) 0.0219(3) Uani 1 1 d . .
H022 H 0.2370(11) 0.8275(5) 0.2344(7) 0.026 Uiso 1 1 calc R U
C023 C 0.25520(13) 0.46323(16) 0.77478(9) 0.0258(4) Uani 1 1 d . .
H02C H 0.3324(11) 0.4827(3) 0.78481(17) 0.031 Uiso 1 1 calc R U
H02D H 0.2162(6) 0.5491(12) 0.77971(12) 0.031 Uiso 1 1 calc R U
C024 C 0.09430(15) 1.22911(17) 0.37779(10) 0.0333(4) Uani 1 1 d . .
H024 H 0.1304(8) 1.2122(4) 0.4315(12) 0.040 Uiso 1 1 calc R U
C025 C 0.22408(16) 0.37041(19) 0.84035(10) 0.0376(4) Uani 1 1 d . .
H02E H 0.2671(7) 0.2834(14) 0.83649(12) 0.045 Uiso 1 1 calc R U
H02F H 0.1452(12) 0.3465(4) 0.8276(2) 0.045 Uiso 1 1 calc R U
C026 C 0.24382(12) 0.54560(16) 0.46704(9) 0.0246(3) Uani 1 1 d . .
H02G H 0.3044(8) 0.6047(8) 0.47942(19) 0.030 Uiso 1 1 calc R U
H02H H 0.25306(18) 0.4989(7) 0.4141(7) 0.030 Uiso 1 1 calc R U
C027 C 0.09114(14) 1.13378(16) 0.31785(10) 0.0289(4) Uani 1 1 d . .
H027 H 0.1270(8) 1.0485(18) 0.3297(3) 0.035 Uiso 1 1 calc R U
C028 C 0.10043(17) 0.53470(15) 0.10808(10) 0.0368(5) Uani 1 1 d . .
H02I H 0.0405 0.4949 0.0816 0.055 Uiso 1 1 calc R U
H02J H 0.1215 0.4881 0.1571 0.055 Uiso 1 1 calc R U
H02K H 0.1545 0.5334 0.0719 0.055 Uiso 1 1 calc R U
C029 C 0.23950(17) 0.4216(2) 0.92766(11) 0.0424(5) Uani 1 1 d . .
H02L H 0.1977(7) 0.5061(14) 0.93166(13) 0.051 Uiso 1 1 calc R U
H02M H 0.2106(5) 0.3546(11) 0.9668(6) 0.051 Uiso 1 1 calc R U
C030 C 0.3497(2) 0.4488(2) 0.95611(12) 0.0540(6) Uani 1 1 d . .
H03A H 0.3903 0.3733 0.9482 0.081 Uiso 1 1 calc R U
H03B H 0.3546 0.4711 1.0131 0.081 Uiso 1 1 calc R U
H03C H 0.3745 0.5193 0.9252 0.081 Uiso 1 1 calc R U

loop_
_atom_site_aniso_label
_atom_site_aniso_U_11
_atom_site_aniso_U_22
_atom_site_aniso_U_33
_atom_site_aniso_U_23
_atom_site_aniso_U_13
_atom_site_aniso_U_12
O3 0.0228(6) 0.0236(5) 0.0188(5) 0.0060(4) 0.0017(4) 0.0046(4)
O1 0.0528(8) 0.0154(5) 0.0176(5) -0.0007(4) -0.0023(5) 0.0020(5)
O2 0.0521(7) 0.0133(5) 0.0176(5) 0.0005(4) -0.0007(5) 0.0042(5)
N1 0.0234(6) 0.0114(6) 0.0152(6) -0.0001(4) -0.0012(5) 0.0001(4)
C005 0.0193(7) 0.0173(7) 0.0149(7) 0.0011(5) 0.0007(5) -0.0015(5)
C006 0.0247(8) 0.0157(7) 0.0150(7) 0.0009(5) -0.0004(5) 0.0008(5)
C007 0.0204(8) 0.0190(7) 0.0203(7) 0.0011(5) 0.0004(5) 0.0014(6)
C008 0.0248(7) 0.0127(6) 0.0149(6) -0.0012(5) -0.0009(5) -0.0005(5)
C009 0.0220(7) 0.0167(7) 0.0173(7) 0.0000(5) 0.0019(5) -0.0037(5)
C010 0.0250(8) 0.0157(7) 0.0168(7) 0.0013(5) 0.0004(5) -0.0013(5)
C011 0.0185(7) 0.0164(7) 0.0159(7) -0.0001(5) 0.0011(5) -0.0019(5)
C012 0.0170(7) 0.0146(7) 0.0161(7) -0.0006(5) 0.0012(5) -0.0019(5)
C013 0.0207(7) 0.0155(7) 0.0156(7) 0.0008(5) 0.0002(5) -0.0026(5)
C014 0.0356(9) 0.0215(8) 0.0272(8) -0.0051(6) 0.0005(7) 0.0059(7)
C015 0.0245(8) 0.0202(7) 0.0232(8) 0.0025(6) -0.0008(6) -0.0002(6)
C016 0.0201(8) 0.0261(8) 0.0222(7) 0.0044(6) 0.0007(6) 0.0032(6)
C017 0.0221(8) 0.0221(7) 0.0187(7) 0.0016(5) 0.0040(6) 0.0000(6)
C018 0.0262(8) 0.0219(8) 0.0218(7) 0.0046(6) 0.0007(6) 0.0023(6)
C019 0.0324(9) 0.0223(8) 0.0199(7) -0.0021(6) -0.0016(6) 0.0037(6)
C020 0.0274(8) 0.0203(7) 0.0233(8) 0.0022(6) 0.0004(6) -0.0006(6)
C021 0.0368(9) 0.0233(8) 0.0234(8) -0.0082(6) 0.0019(7) -0.0026(6)
C022 0.0229(8) 0.0227(8) 0.0204(7) 0.0036(6) 0.0034(6) -0.0003(6)
C023 0.0306(9) 0.0232(8) 0.0231(8) 0.0014(6) -0.0006(6) -0.0001(6)
C024 0.0530(11) 0.0268(9) 0.0185(8) -0.0019(6) -0.0077(7) -0.0015(8)
C025 0.0517(12) 0.0360(10) 0.0254(9) 0.0037(7) 0.0045(8) -0.0102(8)
C026 0.0240(8) 0.0281(8) 0.0218(7) 0.0068(6) 0.0023(6) 0.0066(6)
C027 0.0421(10) 0.0199(8) 0.0233(8) -0.0009(6) -0.0054(7) 0.0008(7)
C028 0.0720(13) 0.0141(8) 0.0237(8) 0.0008(6) -0.0003(8) 0.0076(8)
C029 0.0601(13) 0.0445(11) 0.0234(9) 0.0028(8) 0.0070(8) 0.0023(9)
C030 0.0782(16) 0.0575(14) 0.0244(9) 0.0044(9) -0.0086(10) -0.0125(12)

loop_
_atom_type_symbol
_atom_type_description
_atom_type_scat_dispersion_real
_atom_type_scat_dispersion_imag
_atom_type_scat_source
C C 0.0192 0.0096 'International Tables Vol C Tables 4.2.6.8 and 6.1.1.4'
H H 0.0000 0.0000 'International Tables Vol C Tables 4.2.6.8 and 6.1.1.4'
N N 0.0330 0.0189 'International Tables Vol C Tables 4.2.6.8 and 6.1.1.4'
O O 0.0517 0.0336 'International Tables Vol C Tables 4.2.6.8 and 6.1.1.4'

loop_
_geom_angle_atom_site_label_1
_geom_angle_atom_site_label_2
_geom_angle_atom_site_label_3
_geom_angle
_geom_angle_site_symmetry_3
C006 O3 C026 116.34(11) .
C010 O2 C028 116.75(12) .
C012 N1 C005 111.95(12) .
N1 C005 C011 107.64(12) .
N1 C005 C009 119.72(12) .
C011 C005 C009 132.64(13) .
O3 C006 C017 115.80(13) .
O3 C006 C016 124.57(13) .
C017 C006 C016 119.63(13) .
C017 C007 C008 121.14(14) .
C022 C008 C007 118.21(13) .
C022 C008 C011 121.64(13) .
C007 C008 C011 120.15(13) .
C019 C009 C027 118.13(14) .
C019 C009 C005 120.13(13) .
C027 C009 C005 121.70(13) .
O1 C010 O2 120.85(13) .
O1 C010 C013 126.77(13) .
O2 C010 C013 112.38(12) .
C005 C011 C013 106.93(12) .
C005 C011 C008 125.38(12) .
C013 C011 C008 127.68(12) .
N1 C012 C013 106.23(12) .
N1 C012 C012 119.43(15) 3_575
C013 C012 C012 134.33(16) 3_575
C012 C013 C011 107.25(12) .
C012 C013 C010 127.74(13) .
C011 C013 C010 125.01(13) .
C021 C014 C019 120.77(15) .
C018 C015 C020 112.58(12) .
C006 C016 C022 119.78(14) .
C007 C017 C006 120.06(14) .
C026 C018 C015 114.04(13) .
C014 C019 C009 120.84(14) .
C015 C020 C023 114.15(13) .
C014 C021 C024 118.81(15) .
C016 C022 C008 121.16(14) .
C025 C023 C020 112.96(14) .
C021 C024 C027 120.93(15) .
C023 C025 C029 114.93(16) .
O3 C026 C018 107.83(12) .
C024 C027 C009 120.48(15) .
C030 C029 C025 114.01(18) .

loop_
_geom_bond_atom_site_label_1
_geom_bond_atom_site_label_2
_geom_bond_distance
_geom_bond_site_symmetry_2
O3 C006 1.3746(17) .
O3 C026 1.4437(18) .
O1 C010 1.2321(18) .
O2 C010 1.3294(17) .
O2 C028 1.4491(19) .
N1 C012 1.3574(18) .
N1 C005 1.3798(18) .
C005 C011 1.384(2) .
C005 C009 1.4823(19) .
C006 C017 1.394(2) .
C006 C016 1.396(2) .
C007 C017 1.392(2) .
C007 C008 1.399(2) .
C008 C022 1.397(2) .
C008 C011 1.4907(19) .
C009 C019 1.400(2) .
C009 C027 1.401(2) .
C010 C013 1.467(2) .
C011 C013 1.4440(19) .
C012 C013 1.4217(19) .
C012 C012 1.464(3) 3_575
C014 C021 1.385(2) .
C014 C019 1.390(2) .
C015 C018 1.521(2) .
C015 C020 1.525(2) .
C016 C022 1.397(2) .
C018 C026 1.520(2) .
C020 C023 1.526(2) .
C021 C024 1.391(2) .
C023 C025 1.522(2) .
C024 C027 1.391(2) .
C025 C029 1.526(3) .
C029 C030 1.509(3) .

loop_
_geom_torsion_atom_site_label_1
_geom_torsion_atom_site_label_2
_geom_torsion_atom_site_label_3
_geom_torsion_atom_site_label_4
_geom_torsion
_geom_torsion_site_symmetry_1
_geom_torsion_site_symmetry_4
C012 N1 C005 C011 -0.54(16) . .
C012 N1 C005 C009 178.85(12) . .
C026 O3 C006 C017 163.93(13) . .
C026 O3 C006 C016 -16.0(2) . .
C017 C007 C008 C022 -0.4(2) . .
C017 C007 C008 C011 179.80(13) . .
N1 C005 C009 C019 16.0(2) . .
C011 C005 C009 C019 -164.83(16) . .
N1 C005 C009 C027 -161.68(14) . .
C011 C005 C009 C027 17.5(2) . .
C028 O2 C010 O1 4.1(2) . .
C028 O2 C010 C013 -175.32(14) . .
N1 C005 C011 C013 0.09(16) . .
C009 C005 C011 C013 -179.18(14) . .
N1 C005 C011 C008 -178.57(13) . .
C009 C005 C011 C008 2.2(3) . .
C022 C008 C011 C005 -104.62(18) . .
C007 C008 C011 C005 75.21(19) . .
C022 C008 C011 C013 76.99(19) . .
C007 C008 C011 C013 -103.18(17) . .
C005 N1 C012 C013 0.75(16) . .
C005 N1 C012 C012 -178.42(15) . 3_575
N1 C012 C013 C011 -0.66(15) . .
C012 C012 C013 C011 178.3(2) 3_575 .
N1 C012 C013 C010 -179.77(14) . .
C012 C012 C013 C010 -0.8(3) 3_575 .
C005 C011 C013 C012 0.35(16) . .
C008 C011 C013 C012 178.97(13) . .
C005 C011 C013 C010 179.49(14) . .
C008 C011 C013 C010 -1.9(2) . .
O1 C010 C013 C012 2.1(3) . .
O2 C010 C013 C012 -178.52(13) . .
O1 C010 C013 C011 -176.86(15) . .
O2 C010 C013 C011 2.5(2) . .
O3 C006 C016 C022 178.62(13) . .
C017 C006 C016 C022 -1.3(2) . .
C008 C007 C017 C006 -1.2(2) . .
O3 C006 C017 C007 -177.94(13) . .
C016 C006 C017 C007 2.0(2) . .
C020 C015 C018 C026 176.06(13) . .
C021 C014 C019 C009 -1.0(3) . .
C027 C009 C019 C014 -0.5(2) . .
C005 C009 C019 C014 -178.26(14) . .
C018 C015 C020 C023 174.30(13) . .
C019 C014 C021 C024 1.5(3) . .
C006 C016 C022 C008 -0.3(2) . .
C007 C008 C022 C016 1.1(2) . .
C011 C008 C022 C016 -179.10(13) . .
C015 C020 C023 C025 171.13(15) . .
C014 C021 C024 C027 -0.5(3) . .
C020 C023 C025 C029 -177.20(16) . .
C006 O3 C026 C018 -168.04(12) . .
C015 C018 C026 O3 -73.86(16) . .
C021 C024 C027 C009 -1.0(3) . .
C019 C009 C027 C024 1.5(2) . .
C005 C009 C027 C024 179.18(15) . .
C023 C025 C029 C030 -63.1(2) . .
